data_7700937
loop_
_publ_author_name
'O'Leary, Niall'
'Miloserdov, Fedor M.'
'Mahon, Mary F.'
'Whittlesey, Michael K.'

_publ_section_title
;
 Transforming PPh<sub>3</sub> into bidentate phosphine ligands at Ru-Zn
 heterobimetallic complexes.
;
_journal_issue 37
_journal_name_full 'Dalton transactions (Cambridge, England : 2003)'
_journal_page_first 14000
_journal_page_last 14009
_journal_paper_doi 10.1039/c9dt03106e
_journal_volume 48
_journal_year 2019
_chemical_formula_moiety 'C71 H57 P3 Ru Zn, 3(C6 H6)'
_chemical_formula_sum 'C89 H75 P3 Ru Zn'
_chemical_formula_weight 1403.84
_space_group_crystal_system orthorhombic
_space_group_IT_number 61
_space_group_name_Hall '-P 2ac 2ab'
_space_group_name_H-M_alt 'P b c a'
_symmetry_space_group_name_Hall '-P 2ac 2ab'
_symmetry_space_group_name_H-M 'P b c a'
_atom_sites_solution_hydrogens mixed
_atom_sites_solution_primary iterative
_audit_creation_date 2019-04-17
_audit_creation_method
;
Olex2 1.2
(compiled 2018.05.29 svn.r3508 for OlexSys, GUI svn.r5506)
;
_audit_update_record
;
2019-07-01 deposited with the CCDC.    2019-08-26 downloaded from the CCDC.
;
_cell_angle_alpha 90
_cell_angle_beta 90
_cell_angle_gamma 90
_cell_formula_units_Z 8
_cell_length_a 17.33241(12)
_cell_length_b 23.86672(17)
_cell_length_c 33.9755(3)
_cell_measurement_reflns_used 36819
_cell_measurement_temperature 150.00(10)
_cell_measurement_theta_max 72.9180
_cell_measurement_theta_min 3.4050
_cell_volume 14054.57(19)
_computing_cell_refinement 'CrysAlisPro 1.171.40.43a (Rigaku OD, 2019)'
_computing_data_collection 'CrysAlisPro 1.171.40.43a (Rigaku OD, 2019)'
_computing_data_reduction 'CrysAlisPro 1.171.40.43a (Rigaku OD, 2019)'
_computing_molecular_graphics 'Olex2 (Dolomanov et al., 2009)'
_computing_publication_material 'Olex2 (Dolomanov et al., 2009)'
_computing_structure_refinement 'ShelXL (Sheldrick, 2015)'
_computing_structure_solution 'olex2.solve (Bourhis et al., 2015)'
_diffrn_ambient_environment N~2~
_diffrn_ambient_temperature 150.00(10)
_diffrn_detector 'CCD plate'
_diffrn_detector_area_resol_mean 8.1150
_diffrn_detector_type EosS2
_diffrn_measured_fraction_theta_full 1.000
_diffrn_measured_fraction_theta_max 0.995
_diffrn_measurement_device 'four-circle diffractometer'
_diffrn_measurement_device_type 'SuperNova, Dual, Cu at home/near, EosS2'
_diffrn_measurement_method '\w scans'
_diffrn_radiation_monochromator mirror
_diffrn_radiation_probe x-ray
_diffrn_radiation_type CuK\a
_diffrn_radiation_wavelength 1.54184
_diffrn_reflns_av_R_equivalents 0.0619
_diffrn_reflns_av_unetI/netI 0.0330
_diffrn_reflns_Laue_measured_fraction_full 1.000
_diffrn_reflns_Laue_measured_fraction_max 0.995
_diffrn_reflns_limit_h_max 21
_diffrn_reflns_limit_h_min -19
_diffrn_reflns_limit_k_max 29
_diffrn_reflns_limit_k_min -27
_diffrn_reflns_limit_l_max 42
_diffrn_reflns_limit_l_min -39
_diffrn_reflns_number 102521
_diffrn_reflns_point_group_measured_fraction_full 1.000
_diffrn_reflns_point_group_measured_fraction_max 0.995
_diffrn_reflns_theta_full 67.684
_diffrn_reflns_theta_max 73.106
_diffrn_reflns_theta_min 3.409
_diffrn_source 'micro-focus sealed X-ray tube'
_diffrn_source_type 'SuperNova (Cu) X-ray Source'
_exptl_absorpt_coefficient_mu 3.158
_exptl_absorpt_correction_T_max 1.00000
_exptl_absorpt_correction_T_min 0.85108
_exptl_absorpt_correction_type multi-scan
_exptl_absorpt_process_details
;
CrysAlisPro 1.171.40.43a (Rigaku Oxford Diffraction, 2019)
Empirical absorption correction using spherical harmonics,
 implemented in SCALE3 ABSPACK scaling algorithm.
;
_exptl_crystal_colour 'light yellow'
_exptl_crystal_colour_modifier light
_exptl_crystal_colour_primary yellow
_exptl_crystal_density_diffrn 1.327
_exptl_crystal_description block
_exptl_crystal_F_000 5824
_exptl_crystal_size_max 0.124
_exptl_crystal_size_mid 0.108
_exptl_crystal_size_min 0.069
_refine_diff_density_max 0.586
_refine_diff_density_min -0.707
_refine_diff_density_rms 0.055
_refine_ls_extinction_method none
_refine_ls_goodness_of_fit_ref 1.014
_refine_ls_hydrogen_treatment mixed
_refine_ls_matrix_type full
_refine_ls_number_parameters 852
_refine_ls_number_reflns 14001
_refine_ls_number_restraints 0
_refine_ls_restrained_S_all 1.014
_refine_ls_R_factor_all 0.0346
_refine_ls_R_factor_gt 0.0293
_refine_ls_shift/su_max 0.003
_refine_ls_shift/su_mean 0.000
_refine_ls_structure_factor_coef Fsqd
_refine_ls_weighting_details 'w=1/[\s^2^(Fo^2^)+(0.0359P)^2^+4.7720P] where P=(Fo^2^+2Fc^2^)/3'
_refine_ls_weighting_scheme calc
_refine_ls_wR_factor_gt 0.0715
_refine_ls_wR_factor_ref 0.0749
_reflns_Friedel_coverage 0.000
_reflns_number_gt 12413
_reflns_number_total 14001
_reflns_threshold_expression 'I > 2\s(I)'
_cod_data_source_file c9dt03106e2.cif
_cod_data_source_block s19mkw19
_cod_depositor_comments 'Adding full bibliography for 7700936--7700938.cif.'
_cod_original_cell_volume 14054.58(18)
_cod_database_code 7700937
_shelx_shelxl_version_number 2014/7
_shelx_space_group_comment
;
The symmetry employed for this shelxl refinement is uniquely defined
by the following loop, which should always be used as a source of
symmetry information in preference to the above space-group names.
They are only intended as comments.
;
_olex2_refinement_description
;
1. Fixed Uiso
 At 1.2 times of:
  All C(H) groups
 At 1.5 times of:
  All C(H,H,H) groups
2.a Aromatic/amide H refined with riding coordinates:
 C5(H5), C6(H6), C7(H7), C8(H8), C9(H9), C13(H13), C14(H14), C15(H15),
 C16(H16), C17(H17), C19(H19), C20(H20), C21(H21), C22(H22), C25(H25), C26(H26),
  C27(H27), C28(H28), C29(H29), C31(H31), C32(H32), C33(H33), C34(H34),
 C35(H35), C37(H37), C38(H38), C39(H39), C40(H40), C41(H41), C43(H43), C44(H44),
  C45(H45), C46(H46), C47(H47), C49(H49), C50(H50), C51(H51), C52(H52),
 C53(H53), C55(H55), C56(H56), C57(H57), C58(H58), C61(H61), C62(H62), C63(H63),
  C64(H64), C65(H65), C67(H67), C68(H68), C69(H69), C70(H70), C71(H71),
 C78(H78), C79(H79), C80(H80), C81(H81), C82(H82), C83(H83), C84(H84), C85(H85),
  C86(H86), C87(H87), C88(H88), C89(H89), C72(H72), C73(H73), C74(H74),
 C75(H75), C76(H76), C77(H77)
2.b Idealised Me refined as rotating group:
 C1(H1A,H1B,H1C)
;

loop_
_space_group_symop_operation_xyz
'x, y, z'
'-x+1/2, -y, z+1/2'
'-x, y+1/2, -z+1/2'
'x+1/2, -y+1/2, -z'
'-x, -y, -z'
'x-1/2, y, -z-1/2'
'x, -y-1/2, z-1/2'
'-x-1/2, y-1/2, z'

loop_
_atom_site_label
_atom_site_type_symbol
_atom_site_fract_x
_atom_site_fract_y
_atom_site_fract_z
_atom_site_U_iso_or_equiv
_atom_site_adp_type
_atom_site_occupancy
_atom_site_site_symmetry_order
_atom_site_calc_flag
_atom_site_refinement_flags_posn
Ru1 Ru 0.24276(2) 0.63974(2) 0.41297(2) 0.01529(4) Uani 1 1 d .
Zn1 Zn 0.16539(2) 0.54642(2) 0.42643(2) 0.02402(6) Uani 1 1 d .
P1 P 0.23268(2) 0.62020(2) 0.34370(2) 0.01781(8) Uani 1 1 d .
P2 P 0.25085(2) 0.73733(2) 0.41305(2) 0.01712(9) Uani 1 1 d .
P3 P 0.25844(2) 0.64984(2) 0.47960(2) 0.01683(8) Uani 1 1 d .
C1 C 0.14078(14) 0.47153(9) 0.44538(7) 0.0398(5) Uani 1 1 d .
H1A H 0.1877 0.4516 0.4509 0.060 Uiso 1 1 calc GR
H1B H 0.1121 0.4518 0.4256 0.060 Uiso 1 1 calc GR
H1C H 0.1105 0.4743 0.4690 0.060 Uiso 1 1 calc GR
C2 C 0.12411(10) 0.62828(7) 0.41570(5) 0.0193(3) Uani 1 1 d .
C3 C 0.05750(11) 0.61090(7) 0.41732(5) 0.0225(4) Uani 1 1 d .
C4 C -0.02194(10) 0.59394(7) 0.41418(6) 0.0230(4) Uani 1 1 d .
C5 C -0.05553(11) 0.55912(8) 0.44249(6) 0.0285(4) Uani 1 1 d .
H5 H -0.0265 0.5473 0.4640 0.034 Uiso 1 1 calc R
C6 C -0.13166(12) 0.54205(9) 0.43884(7) 0.0332(4) Uani 1 1 d .
H6 H -0.1534 0.5191 0.4580 0.040 Uiso 1 1 calc R
C7 C -0.17541(12) 0.55879(9) 0.40699(7) 0.0339(5) Uani 1 1 d .
H7 H -0.2265 0.5473 0.4046 0.041 Uiso 1 1 calc R
C8 C -0.14259(12) 0.59295(10) 0.37854(7) 0.0383(5) Uani 1 1 d .
H8 H -0.1717 0.6041 0.3569 0.046 Uiso 1 1 calc R
C9 C -0.06680(12) 0.61067(9) 0.38204(7) 0.0322(4) Uani 1 1 d .
H9 H -0.0456 0.6339 0.3629 0.039 Uiso 1 1 calc R
C10 C 0.36075(10) 0.64393(7) 0.41241(5) 0.0195(3) Uani 1 1 d .
C11 C 0.43055(11) 0.64576(7) 0.41509(6) 0.0237(4) Uani 1 1 d .
C12 C 0.51307(11) 0.64996(8) 0.41897(6) 0.0271(4) Uani 1 1 d .
C13 C 0.54901(13) 0.63825(9) 0.45488(8) 0.0382(5) Uani 1 1 d .
H13 H 0.5195 0.6266 0.4762 0.046 Uiso 1 1 calc R
C14 C 0.62818(15) 0.64388(10) 0.45891(10) 0.0508(7) Uani 1 1 d .
H14 H 0.6513 0.6358 0.4830 0.061 Uiso 1 1 calc R
C15 C 0.67305(13) 0.66122(11) 0.42776(10) 0.0555(8) Uani 1 1 d .
H15 H 0.7262 0.6648 0.4306 0.067 Uiso 1 1 calc R
C16 C 0.63832(14) 0.67324(12) 0.39226(10) 0.0546(7) Uani 1 1 d .
H16 H 0.6683 0.6852 0.3712 0.065 Uiso 1 1 calc R
C17 C 0.55899(13) 0.66765(10) 0.38753(7) 0.0395(5) Uani 1 1 d .
H17 H 0.5364 0.6757 0.3634 0.047 Uiso 1 1 calc R
C18 C 0.18687(11) 0.55053(7) 0.33811(5) 0.0221(3) Uani 1 1 d .
C19 C 0.10629(11) 0.55161(8) 0.33621(6) 0.0267(4) Uani 1 1 d .
H19 H 0.0816 0.5860 0.3338 0.032 Uiso 1 1 calc R
C20 C 0.06172(12) 0.50346(9) 0.33775(6) 0.0332(4) Uani 1 1 d .
H20 H 0.0082 0.5058 0.3365 0.040 Uiso 1 1 calc R
C21 C 0.09754(13) 0.45205(9) 0.34117(7) 0.0358(5) Uani 1 1 d .
H21 H 0.0684 0.4194 0.3428 0.043 Uiso 1 1 calc R
C22 C 0.17750(13) 0.44963(8) 0.34207(6) 0.0327(4) Uani 1 1 d .
H22 H 0.2011 0.4147 0.3438 0.039 Uiso 1 1 calc R
C23 C 0.22443(12) 0.49751(8) 0.34050(5) 0.0253(4) Uani 1 1 d .
C24 C 0.30968(12) 0.48790(8) 0.33951(6) 0.0277(4) Uani 1 1 d .
C25 C 0.33866(14) 0.44455(9) 0.31589(7) 0.0384(5) Uani 1 1 d .
H25 H 0.3046 0.4225 0.3015 0.046 Uiso 1 1 calc R
C26 C 0.41710(16) 0.43408(10) 0.31371(8) 0.0474(6) Uani 1 1 d .
H26 H 0.4351 0.4050 0.2979 0.057 Uiso 1 1 calc R
C27 C 0.46891(14) 0.46643(10) 0.33474(8) 0.0429(5) Uani 1 1 d .
H27 H 0.5216 0.4596 0.3330 0.051 Uiso 1 1 calc R
C28 C 0.44100(12) 0.50930(9) 0.35854(7) 0.0334(4) Uani 1 1 d .
H28 H 0.4753 0.5312 0.3729 0.040 Uiso 1 1 calc R
C29 C 0.36264(11) 0.51962(8) 0.36093(6) 0.0265(4) Uani 1 1 d .
H29 H 0.3449 0.5483 0.3771 0.032 Uiso 1 1 calc R
C30 C 0.31390(10) 0.61857(7) 0.30913(5) 0.0218(3) Uani 1 1 d .
C31 C 0.31381(12) 0.58325(8) 0.27621(6) 0.0275(4) Uani 1 1 d .
H31 H 0.2744 0.5573 0.2729 0.033 Uiso 1 1 calc R
C32 C 0.37251(13) 0.58695(9) 0.24851(6) 0.0340(4) Uani 1 1 d .
H32 H 0.3722 0.5634 0.2267 0.041 Uiso 1 1 calc R
C33 C 0.43149(13) 0.62545(9) 0.25324(6) 0.0350(5) Uani 1 1 d .
H33 H 0.4705 0.6280 0.2345 0.042 Uiso 1 1 calc R
C34 C 0.43224(12) 0.66019(9) 0.28603(6) 0.0310(4) Uani 1 1 d .
H34 H 0.4719 0.6860 0.2893 0.037 Uiso 1 1 calc R
C35 C 0.37382(11) 0.65657(8) 0.31405(6) 0.0240(4) Uani 1 1 d .
H35 H 0.3749 0.6796 0.3361 0.029 Uiso 1 1 calc R
C36 C 0.16655(10) 0.66641(7) 0.31568(5) 0.0221(3) Uani 1 1 d .
C37 C 0.11474(11) 0.70063(8) 0.33579(6) 0.0257(4) Uani 1 1 d .
H37 H 0.1128 0.6991 0.3631 0.031 Uiso 1 1 calc R
C38 C 0.06596(12) 0.73691(8) 0.31581(7) 0.0319(4) Uani 1 1 d .
H38 H 0.0319 0.7596 0.3297 0.038 Uiso 1 1 calc R
C39 C 0.06825(12) 0.73925(9) 0.27504(7) 0.0365(5) Uani 1 1 d .
H39 H 0.0359 0.7636 0.2615 0.044 Uiso 1 1 calc R
C40 C 0.11861(14) 0.70537(11) 0.25479(7) 0.0420(5) Uani 1 1 d .
H40 H 0.1198 0.7068 0.2274 0.050 Uiso 1 1 calc R
C41 C 0.16770(12) 0.66909(10) 0.27468(6) 0.0334(4) Uani 1 1 d .
H41 H 0.2015 0.6465 0.2606 0.040 Uiso 1 1 calc R
C42 C 0.16769(10) 0.78496(7) 0.41633(5) 0.0213(3) Uani 1 1 d .
C43 C 0.10098(11) 0.76518(8) 0.43457(6) 0.0259(4) Uani 1 1 d .
H43 H 0.0969 0.7275 0.4412 0.031 Uiso 1 1 calc R
C44 C 0.04051(12) 0.80161(9) 0.44284(7) 0.0368(5) Uani 1 1 d .
H44 H -0.0034 0.7883 0.4555 0.044 Uiso 1 1 calc R
C45 C 0.04516(13) 0.85757(9) 0.43239(7) 0.0399(5) Uani 1 1 d .
H45 H 0.0043 0.8817 0.4378 0.048 Uiso 1 1 calc R
C46 C 0.11069(14) 0.87750(9) 0.41391(7) 0.0363(5) Uani 1 1 d .
H46 H 0.1138 0.9150 0.4067 0.044 Uiso 1 1 calc R
C47 C 0.17189(12) 0.84156(8) 0.40615(6) 0.0298(4) Uani 1 1 d .
H47 H 0.2161 0.8554 0.3941 0.036 Uiso 1 1 calc R
C48 C 0.31167(10) 0.77010(7) 0.37552(5) 0.0207(3) Uani 1 1 d .
C49 C 0.27973(11) 0.78637(7) 0.33954(6) 0.0248(4) Uani 1 1 d .
H49 H 0.2268 0.7836 0.3356 0.030 Uiso 1 1 calc R
C50 C 0.32663(13) 0.80660(8) 0.30964(6) 0.0297(4) Uani 1 1 d .
H50 H 0.3049 0.8176 0.2858 0.036 Uiso 1 1 calc R
C51 C 0.40571(13) 0.81056(8) 0.31504(6) 0.0330(4) Uani 1 1 d .
H51 H 0.4369 0.8240 0.2949 0.040 Uiso 1 1 calc R
C52 C 0.43819(12) 0.79446(8) 0.35067(6) 0.0306(4) Uani 1 1 d .
H52 H 0.4912 0.7972 0.3544 0.037 Uiso 1 1 calc R
C53 C 0.39146(11) 0.77422(7) 0.38078(6) 0.0250(4) Uani 1 1 d .
H53 H 0.4135 0.7634 0.4046 0.030 Uiso 1 1 calc R
C54 C 0.29859(10) 0.75754(7) 0.45927(5) 0.0202(3) Uani 1 1 d .
C55 C 0.32550(11) 0.81190(8) 0.46570(6) 0.0263(4) Uani 1 1 d .
H55 H 0.3199 0.8389 0.4462 0.032 Uiso 1 1 calc R
C56 C 0.36049(12) 0.82598(8) 0.50104(6) 0.0302(4) Uani 1 1 d .
H56 H 0.3791 0.8621 0.5050 0.036 Uiso 1 1 calc R
C57 C 0.36765(11) 0.78599(9) 0.53038(6) 0.0297(4) Uani 1 1 d .
H57 H 0.3918 0.7952 0.5540 0.036 Uiso 1 1 calc R
C58 C 0.33898(11) 0.73236(8) 0.52477(6) 0.0268(4) Uani 1 1 d .
H58 H 0.3430 0.7060 0.5448 0.032 Uiso 1 1 calc R
C59 C 0.30411(10) 0.71766(7) 0.48920(5) 0.0203(3) Uani 1 1 d .
C60 C 0.17032(10) 0.65280(7) 0.50937(5) 0.0210(3) Uani 1 1 d .
C61 C 0.13876(11) 0.70262(8) 0.52323(6) 0.0264(4) Uani 1 1 d .
H61 H 0.1645 0.7363 0.5190 0.032 Uiso 1 1 calc R
C62 C 0.06905(12) 0.70225(9) 0.54331(7) 0.0347(5) Uani 1 1 d .
H62 H 0.0483 0.7358 0.5524 0.042 Uiso 1 1 calc R
C63 C 0.03024(12) 0.65254(9) 0.54991(6) 0.0329(4) Uani 1 1 d .
H63 H -0.0164 0.6525 0.5634 0.039 Uiso 1 1 calc R
C64 C 0.06131(12) 0.60269(9) 0.53624(6) 0.0303(4) Uani 1 1 d .
H64 H 0.0355 0.5691 0.5406 0.036 Uiso 1 1 calc R
C65 C 0.13057(11) 0.60285(8) 0.51607(6) 0.0253(4) Uani 1 1 d .
H65 H 0.1509 0.5693 0.5069 0.030 Uiso 1 1 calc R
C66 C 0.31389(10) 0.59726(7) 0.50753(5) 0.0223(3) Uani 1 1 d .
C67 C 0.30888(12) 0.59578(8) 0.54863(6) 0.0282(4) Uani 1 1 d .
H67 H 0.2794 0.6224 0.5618 0.034 Uiso 1 1 calc R
C68 C 0.34792(14) 0.55463(9) 0.56995(7) 0.0368(5) Uani 1 1 d .
H68 H 0.3453 0.5543 0.5973 0.044 Uiso 1 1 calc R
C69 C 0.39054(13) 0.51424(9) 0.55034(7) 0.0404(5) Uani 1 1 d .
H69 H 0.4161 0.4865 0.5645 0.048 Uiso 1 1 calc R
C70 C 0.39497(13) 0.51534(9) 0.50976(7) 0.0382(5) Uani 1 1 d .
H70 H 0.4236 0.4882 0.4966 0.046 Uiso 1 1 calc R
C71 C 0.35720(11) 0.55658(8) 0.48834(6) 0.0284(4) Uani 1 1 d .
H71 H 0.3609 0.5570 0.4610 0.034 Uiso 1 1 calc R
H1 H 0.2606(15) 0.5692(12) 0.4185(8) 0.044(8) Uiso 1 1 d .
C78 C -0.16092(19) 0.72718(11) 0.32034(8) 0.0560(7) Uani 1 1 d .
H78 H -0.1785 0.6910 0.3158 0.067 Uiso 1 1 calc R
C79 C -0.15035(19) 0.74566(13) 0.35837(8) 0.0577(7) Uani 1 1 d .
H79 H -0.1613 0.7221 0.3795 0.069 Uiso 1 1 calc R
C80 C -0.12356(18) 0.79916(13) 0.36502(8) 0.0550(7) Uani 1 1 d .
H80 H -0.1153 0.8115 0.3906 0.066 Uiso 1 1 calc R
C81 C -0.10898(17) 0.83441(13) 0.33370(8) 0.0535(6) Uani 1 1 d .
H81 H -0.0914 0.8707 0.3381 0.064 Uiso 1 1 calc R
C82 C -0.12066(17) 0.81563(12) 0.29578(8) 0.0502(6) Uani 1 1 d .
H82 H -0.1116 0.8395 0.2746 0.060 Uiso 1 1 calc R
C83 C -0.14554(17) 0.76206(11) 0.28913(7) 0.0507(6) Uani 1 1 d .
H83 H -0.1520 0.7492 0.2635 0.061 Uiso 1 1 calc R
C84 C 0.19730(17) 0.46803(12) 0.20932(9) 0.0554(7) Uani 1 1 d .
H84 H 0.2270 0.4362 0.2135 0.067 Uiso 1 1 calc R
C85 C 0.20735(18) 0.49945(13) 0.17586(10) 0.0589(7) Uani 1 1 d .
H85 H 0.2440 0.4887 0.1574 0.071 Uiso 1 1 calc R
C86 C 0.16372(18) 0.54656(13) 0.16947(10) 0.0597(7) Uani 1 1 d .
H86 H 0.1709 0.5678 0.1468 0.072 Uiso 1 1 calc R
C87 C 0.10928(18) 0.56215(13) 0.19683(9) 0.0574(7) Uani 1 1 d .
H87 H 0.0792 0.5938 0.1925 0.069 Uiso 1 1 calc R
C88 C 0.09928(18) 0.53134(15) 0.23027(9) 0.0616(8) Uani 1 1 d .
H88 H 0.0629 0.5423 0.2488 0.074 Uiso 1 1 calc R
C89 C 0.14297(18) 0.48397(14) 0.23662(8) 0.0582(7) Uani 1 1 d .
H89 H 0.1357 0.4628 0.2593 0.070 Uiso 1 1 calc R
C72 C 0.64825(17) 0.8828(2) 0.36781(11) 0.0778(11) Uani 1 1 d .
H72 H 0.6551 0.8904 0.3944 0.093 Uiso 1 1 calc R
C73 C 0.6714(2) 0.83407(18) 0.35338(15) 0.0894(13) Uani 1 1 d .
H73 H 0.6942 0.8077 0.3698 0.107 Uiso 1 1 calc R
C74 C 0.6617(2) 0.82271(15) 0.31442(15) 0.0852(13) Uani 1 1 d .
H74 H 0.6782 0.7885 0.3043 0.102 Uiso 1 1 calc R
C75 C 0.62805(19) 0.86104(14) 0.28996(10) 0.0647(8) Uani 1 1 d .
H75 H 0.6214 0.8530 0.2634 0.078 Uiso 1 1 calc R
C76 C 0.6044(2) 0.91103(14) 0.30482(11) 0.0686(9) Uani 1 1 d .
H76 H 0.5815 0.9376 0.2886 0.082 Uiso 1 1 calc R
C77 C 0.61480(17) 0.92171(16) 0.34430(11) 0.0753(11) Uani 1 1 d .
H77 H 0.5988 0.9557 0.3549 0.090 Uiso 1 1 calc R

loop_
_atom_site_aniso_label
_atom_site_aniso_U_11
_atom_site_aniso_U_22
_atom_site_aniso_U_33
_atom_site_aniso_U_23
_atom_site_aniso_U_13
_atom_site_aniso_U_12
Ru1 0.01301(7) 0.01379(7) 0.01906(7) 0.00020(4) -0.00053(4) -0.00060(4)
Zn1 0.02310(13) 0.01724(11) 0.03173(14) 0.00338(9) 0.00008(9) -0.00282(9)
P1 0.01711(19) 0.01628(19) 0.0200(2) -0.00052(15) -0.00102(15) -0.00061(15)
P2 0.01626(19) 0.01424(19) 0.0209(2) 0.00086(15) -0.00024(15) -0.00059(14)
P3 0.01514(19) 0.01616(18) 0.0192(2) 0.00093(15) -0.00039(14) -0.00011(14)
C1 0.0487(13) 0.0231(9) 0.0475(13) 0.0076(9) 0.0044(10) -0.0080(9)
C2 0.0202(9) 0.0162(7) 0.0216(8) 0.0006(6) -0.0013(6) 0.0007(6)
C3 0.0209(9) 0.0194(8) 0.0273(9) 0.0006(6) 0.0003(7) 0.0003(7)
C4 0.0171(8) 0.0194(8) 0.0324(10) -0.0047(7) 0.0009(7) 0.0001(6)
C5 0.0241(9) 0.0286(9) 0.0326(10) 0.0016(8) -0.0011(7) -0.0032(7)
C6 0.0266(10) 0.0316(10) 0.0414(12) 0.0023(9) 0.0045(8) -0.0075(8)
C7 0.0176(9) 0.0333(10) 0.0510(13) -0.0021(9) -0.0025(8) -0.0051(8)
C8 0.0244(10) 0.0430(12) 0.0475(13) 0.0083(10) -0.0102(9) -0.0020(9)
C9 0.0217(10) 0.0352(10) 0.0397(12) 0.0097(8) -0.0024(8) -0.0025(8)
C10 0.0200(9) 0.0174(8) 0.0211(9) -0.0009(6) -0.0003(6) 0.0001(6)
C11 0.0202(10) 0.0215(8) 0.0295(10) -0.0017(7) -0.0004(7) 0.0008(7)
C12 0.0176(9) 0.0207(8) 0.0432(11) -0.0081(7) -0.0018(7) 0.0017(7)
C13 0.0306(11) 0.0303(10) 0.0535(14) 0.0020(9) -0.0140(10) 0.0011(8)
C14 0.0334(13) 0.0354(12) 0.083(2) -0.0053(12) -0.0285(13) 0.0045(9)
C15 0.0166(10) 0.0463(14) 0.104(2) -0.0293(15) -0.0092(12) 0.0024(9)
C16 0.0236(12) 0.0603(16) 0.080(2) -0.0279(15) 0.0153(12) -0.0095(11)
C17 0.0247(11) 0.0460(13) 0.0477(13) -0.0140(10) 0.0051(9) -0.0035(9)
C18 0.0266(9) 0.0180(8) 0.0217(9) -0.0027(6) -0.0009(7) -0.0030(7)
C19 0.0264(10) 0.0235(9) 0.0303(10) -0.0051(7) -0.0018(7) -0.0021(7)
C20 0.0279(10) 0.0300(10) 0.0417(12) -0.0059(9) -0.0007(8) -0.0087(8)
C21 0.0396(12) 0.0245(9) 0.0432(12) -0.0042(8) -0.0019(9) -0.0121(8)
C22 0.0429(12) 0.0195(9) 0.0358(11) -0.0016(8) -0.0048(9) -0.0025(8)
C23 0.0322(10) 0.0207(8) 0.0230(9) -0.0022(7) -0.0043(7) -0.0004(7)
C24 0.0331(10) 0.0214(8) 0.0285(10) 0.0015(7) 0.0002(8) 0.0043(7)
C25 0.0455(13) 0.0295(10) 0.0400(12) -0.0090(9) -0.0028(10) 0.0079(9)
C26 0.0506(15) 0.0401(12) 0.0516(15) -0.0110(11) 0.0068(11) 0.0196(11)
C27 0.0350(12) 0.0395(12) 0.0543(15) 0.0036(10) 0.0084(10) 0.0139(10)
C28 0.0304(10) 0.0275(10) 0.0422(12) 0.0048(8) 0.0007(8) 0.0030(8)
C29 0.0300(10) 0.0195(8) 0.0300(10) 0.0022(7) 0.0028(7) 0.0032(7)
C30 0.0228(9) 0.0210(8) 0.0216(9) 0.0017(7) 0.0009(7) 0.0035(7)
C31 0.0299(10) 0.0273(9) 0.0254(9) -0.0024(7) 0.0001(7) 0.0006(7)
C32 0.0406(12) 0.0332(10) 0.0281(10) -0.0048(8) 0.0061(8) 0.0061(9)
C33 0.0338(11) 0.0382(11) 0.0330(11) 0.0026(9) 0.0135(8) 0.0077(9)
C34 0.0266(10) 0.0306(10) 0.0358(11) 0.0022(8) 0.0060(8) -0.0012(8)
C35 0.0224(9) 0.0239(8) 0.0257(9) 0.0008(7) 0.0012(7) 0.0032(7)
C36 0.0193(8) 0.0201(8) 0.0270(9) 0.0028(7) -0.0056(7) -0.0029(6)
C37 0.0248(9) 0.0232(9) 0.0291(10) 0.0006(7) -0.0050(7) -0.0003(7)
C38 0.0261(10) 0.0270(9) 0.0427(12) 0.0019(8) -0.0070(8) 0.0033(8)
C39 0.0267(10) 0.0396(11) 0.0433(12) 0.0148(9) -0.0102(9) 0.0017(8)
C40 0.0355(12) 0.0592(15) 0.0313(11) 0.0128(10) -0.0073(9) 0.0058(10)
C41 0.0295(10) 0.0429(12) 0.0276(10) 0.0027(9) -0.0029(8) 0.0051(9)
C42 0.0208(9) 0.0202(8) 0.0228(9) -0.0003(6) -0.0020(6) 0.0033(7)
C43 0.0212(9) 0.0233(9) 0.0333(10) -0.0014(7) -0.0017(7) 0.0003(7)
C44 0.0196(10) 0.0367(11) 0.0539(14) -0.0023(10) 0.0047(9) 0.0032(8)
C45 0.0309(11) 0.0365(11) 0.0522(14) -0.0025(10) 0.0000(10) 0.0166(9)
C46 0.0421(12) 0.0243(9) 0.0424(13) 0.0050(8) 0.0023(9) 0.0112(9)
C47 0.0324(10) 0.0219(9) 0.0351(11) 0.0047(8) 0.0053(8) 0.0055(8)
C48 0.0227(9) 0.0155(7) 0.0238(9) -0.0010(6) 0.0043(7) -0.0021(6)
C49 0.0279(9) 0.0201(8) 0.0263(9) -0.0015(7) 0.0015(7) 0.0002(7)
C50 0.0421(11) 0.0231(9) 0.0239(9) -0.0001(7) 0.0050(8) -0.0015(8)
C51 0.0410(12) 0.0243(9) 0.0335(11) -0.0025(8) 0.0164(9) -0.0062(8)
C52 0.0254(10) 0.0254(9) 0.0411(12) -0.0054(8) 0.0091(8) -0.0056(7)
C53 0.0238(9) 0.0208(8) 0.0303(10) -0.0013(7) 0.0012(7) -0.0027(7)
C54 0.0168(8) 0.0203(8) 0.0236(9) -0.0015(6) 0.0000(6) -0.0013(6)
C55 0.0289(10) 0.0198(8) 0.0301(10) -0.0011(7) -0.0002(7) -0.0038(7)
C56 0.0295(10) 0.0251(9) 0.0360(11) -0.0089(8) 0.0004(8) -0.0083(8)
C57 0.0258(10) 0.0349(10) 0.0284(10) -0.0084(8) -0.0040(7) -0.0063(8)
C58 0.0244(9) 0.0316(10) 0.0243(9) 0.0010(7) -0.0035(7) -0.0035(7)
C59 0.0163(8) 0.0204(8) 0.0243(9) -0.0015(7) 0.0004(6) -0.0018(6)
C60 0.0199(8) 0.0216(8) 0.0214(8) 0.0008(6) -0.0015(6) 0.0009(6)
C61 0.0258(9) 0.0217(8) 0.0317(10) -0.0003(7) 0.0050(7) 0.0005(7)
C62 0.0313(11) 0.0313(10) 0.0414(12) -0.0027(9) 0.0097(9) 0.0079(8)
C63 0.0201(9) 0.0398(11) 0.0388(11) -0.0009(9) 0.0082(8) 0.0015(8)
C64 0.0252(10) 0.0305(10) 0.0352(11) -0.0009(8) 0.0038(8) -0.0064(8)
C65 0.0244(9) 0.0225(8) 0.0290(10) -0.0027(7) 0.0041(7) -0.0016(7)
C66 0.0188(8) 0.0212(8) 0.0270(9) 0.0050(7) -0.0029(7) -0.0008(6)
C67 0.0300(10) 0.0287(9) 0.0259(10) 0.0043(7) -0.0039(7) -0.0001(8)
C68 0.0407(12) 0.0373(11) 0.0323(11) 0.0102(9) -0.0109(9) -0.0016(9)
C69 0.0393(12) 0.0333(11) 0.0485(13) 0.0151(9) -0.0154(10) 0.0056(9)
C70 0.0324(11) 0.0308(10) 0.0513(14) 0.0048(9) -0.0038(9) 0.0104(8)
C71 0.0238(9) 0.0266(9) 0.0348(11) 0.0046(8) -0.0012(8) 0.0042(7)
C78 0.082(2) 0.0387(13) 0.0468(15) 0.0039(11) -0.0038(14) 0.0107(13)
C79 0.076(2) 0.0595(17) 0.0378(14) 0.0137(12) 0.0052(13) 0.0099(15)
C80 0.0620(17) 0.0707(18) 0.0323(13) -0.0043(12) 0.0060(11) -0.0003(14)
C81 0.0563(16) 0.0545(15) 0.0496(16) -0.0048(12) 0.0069(12) -0.0050(13)
C82 0.0622(17) 0.0514(15) 0.0371(13) 0.0095(11) 0.0066(11) 0.0078(12)
C83 0.0709(18) 0.0505(14) 0.0305(12) 0.0005(10) -0.0030(11) 0.0201(13)
C84 0.0506(16) 0.0509(15) 0.0648(18) -0.0018(13) -0.0061(13) 0.0073(12)
C85 0.0531(17) 0.0554(16) 0.0682(19) 0.0023(14) 0.0167(14) 0.0066(13)
C86 0.0603(18) 0.0505(15) 0.0685(19) 0.0070(14) 0.0138(14) 0.0030(13)
C87 0.0549(17) 0.0534(16) 0.0639(19) -0.0107(13) -0.0031(13) 0.0101(13)
C88 0.0561(17) 0.086(2) 0.0425(15) -0.0190(14) -0.0009(12) 0.0139(15)
C89 0.0567(17) 0.080(2) 0.0384(14) 0.0028(13) -0.0084(12) 0.0014(15)
C72 0.0328(15) 0.142(4) 0.0585(19) 0.005(2) -0.0011(13) -0.0027(18)
C73 0.065(2) 0.079(3) 0.124(4) 0.034(3) -0.025(2) -0.008(2)
C74 0.060(2) 0.0509(18) 0.145(4) -0.022(2) -0.006(2) 0.0014(15)
C75 0.0601(19) 0.073(2) 0.0612(19) -0.0165(15) 0.0067(14) -0.0121(16)
C76 0.064(2) 0.0607(18) 0.081(2) 0.0017(16) -0.0234(17) 0.0086(15)
C77 0.0409(16) 0.090(2) 0.095(3) -0.042(2) -0.0126(16) 0.0243(16)

loop_
_atom_type_symbol
_atom_type_description
_atom_type_scat_dispersion_real
_atom_type_scat_dispersion_imag
_atom_type_scat_source
C C 0.0181 0.0091 'International Tables Vol C Tables 4.2.6.8 and 6.1.1.4'
H H 0.0000 0.0000 'International Tables Vol C Tables 4.2.6.8 and 6.1.1.4'
P P 0.2955 0.4335 'International Tables Vol C Tables 4.2.6.8 and 6.1.1.4'
Ru Ru 0.0552 3.2960 'International Tables Vol C Tables 4.2.6.8 and 6.1.1.4'
Zn Zn -1.5491 0.6778 'International Tables Vol C Tables 4.2.6.8 and 6.1.1.4'

loop_
_geom_angle_atom_site_label_1
_geom_angle_atom_site_label_2
_geom_angle_atom_site_label_3
_geom_angle
Zn1 Ru1 H1 41.2(9)
P1 Ru1 Zn1 88.227(12)
P1 Ru1 H1 86.0(9)
P2 Ru1 Zn1 150.754(13)
P2 Ru1 P1 101.469(15)
P2 Ru1 H1 164.8(9)
P3 Ru1 Zn1 88.734(13)
P3 Ru1 P1 174.253(15)
P3 Ru1 P2 83.506(15)
P3 Ru1 H1 88.5(9)
C2 Ru1 Zn1 51.54(5)
C2 Ru1 P1 86.92(5)
C2 Ru1 P2 101.00(5)
C2 Ru1 P3 95.00(5)
C2 Ru1 H1 92.5(9)
C10 Ru1 Zn1 123.38(5)
C10 Ru1 P1 94.17(5)
C10 Ru1 P2 83.76(5)
C10 Ru1 P3 83.44(5)
C10 Ru1 C2 174.82(7)
C10 Ru1 H1 82.5(9)
Ru1 Zn1 H1 40.2(9)
C1 Zn1 Ru1 160.57(8)
C1 Zn1 C2 146.30(9)
C1 Zn1 C3 116.92(9)
C1 Zn1 H1 122.7(9)
C2 Zn1 Ru1 50.34(5)
C2 Zn1 C3 30.20(7)
C2 Zn1 H1 90.3(9)
C3 Zn1 Ru1 80.52(4)
C3 Zn1 H1 120.3(9)
C18 P1 Ru1 107.78(6)
C18 P1 C36 102.50(8)
C30 P1 Ru1 125.10(6)
C30 P1 C18 104.14(8)
C30 P1 C36 99.11(8)
C36 P1 Ru1 115.60(6)
C42 P2 Ru1 124.75(6)
C42 P2 C54 97.98(8)
C48 P2 Ru1 117.42(6)
C48 P2 C42 103.27(8)
C48 P2 C54 102.91(8)
C54 P2 Ru1 106.84(6)
C59 P3 Ru1 108.66(6)
C59 P3 C60 103.17(8)
C59 P3 C66 106.54(8)
C60 P3 Ru1 116.75(6)
C60 P3 C66 100.17(8)
C66 P3 Ru1 119.90(6)
Zn1 C1 H1A 109.5
Zn1 C1 H1B 109.5
Zn1 C1 H1C 109.5
H1A C1 H1B 109.5
H1A C1 H1C 109.5
H1B C1 H1C 109.5
Ru1 C2 Zn1 78.12(6)
C3 C2 Ru1 167.82(15)
C3 C2 Zn1 89.90(12)
C2 C3 Zn1 59.90(11)
C2 C3 C4 172.4(2)
C4 C3 Zn1 124.39(12)
C5 C4 C3 120.98(18)
C5 C4 C9 118.37(18)
C9 C4 C3 120.62(17)
C4 C5 H5 119.7
C6 C5 C4 120.63(19)
C6 C5 H5 119.7
C5 C6 H6 119.7
C7 C6 C5 120.5(2)
C7 C6 H6 119.7
C6 C7 H7 120.3
C6 C7 C8 119.42(19)
C8 C7 H7 120.3
C7 C8 H8 119.7
C9 C8 C7 120.6(2)
C9 C8 H8 119.7
C4 C9 H9 119.8
C8 C9 C4 120.48(19)
C8 C9 H9 119.8
C11 C10 Ru1 175.10(16)
C10 C11 C12 177.9(2)
C13 C12 C11 120.6(2)
C17 C12 C11 121.1(2)
C17 C12 C13 118.3(2)
C12 C13 H13 119.7
C14 C13 C12 120.5(3)
C14 C13 H13 119.7
C13 C14 H14 119.6
C15 C14 C13 120.8(3)
C15 C14 H14 119.6
C14 C15 H15 120.4
C14 C15 C16 119.2(2)
C16 C15 H15 120.4
C15 C16 H16 119.6
C15 C16 C17 120.9(3)
C17 C16 H16 119.6
C12 C17 H17 119.9
C16 C17 C12 120.3(3)
C16 C17 H17 119.9
C19 C18 P1 114.60(14)
C19 C18 C23 118.37(17)
C23 C18 P1 126.54(15)
C18 C19 H19 118.7
C20 C19 C18 122.67(19)
C20 C19 H19 118.7
C19 C20 H20 120.3
C21 C20 C19 119.3(2)
C21 C20 H20 120.3
C20 C21 H21 120.4
C20 C21 C22 119.22(19)
C22 C21 H21 120.4
C21 C22 H22 118.5
C21 C22 C23 122.96(19)
C23 C22 H22 118.5
C18 C23 C24 125.89(17)
C22 C23 C18 117.41(19)
C22 C23 C24 116.63(17)
C25 C24 C23 118.68(19)
C29 C24 C23 123.72(17)
C29 C24 C25 117.6(2)
C24 C25 H25 119.5
C26 C25 C24 121.0(2)
C26 C25 H25 119.5
C25 C26 H26 119.7
C27 C26 C25 120.6(2)
C27 C26 H26 119.7
C26 C27 H27 120.5
C26 C27 C28 119.0(2)
C28 C27 H27 120.5
C27 C28 H28 119.8
C29 C28 C27 120.4(2)
C29 C28 H28 119.8
C24 C29 H29 119.4
C28 C29 C24 121.28(19)
C28 C29 H29 119.4
C31 C30 P1 121.56(15)
C35 C30 P1 118.89(14)
C35 C30 C31 119.33(17)
C30 C31 H31 119.9
C32 C31 C30 120.14(19)
C32 C31 H31 119.9
C31 C32 H32 119.8
C33 C32 C31 120.31(19)
C33 C32 H32 119.8
C32 C33 H33 120.1
C32 C33 C34 119.76(19)
C34 C33 H33 120.1
C33 C34 H34 119.9
C33 C34 C35 120.30(19)
C35 C34 H34 119.9
C30 C35 C34 120.14(18)
C30 C35 H35 119.9
C34 C35 H35 119.9
C37 C36 P1 119.71(14)
C37 C36 C41 118.17(17)
C41 C36 P1 122.11(15)
C36 C37 H37 119.4
C38 C37 C36 121.25(19)
C38 C37 H37 119.4
C37 C38 H38 120.1
C39 C38 C37 119.8(2)
C39 C38 H38 120.1
C38 C39 H39 120.2
C40 C39 C38 119.63(19)
C40 C39 H39 120.2
C39 C40 H40 119.6
C39 C40 C41 120.8(2)
C41 C40 H40 119.6
C36 C41 H41 119.8
C40 C41 C36 120.4(2)
C40 C41 H41 119.8
C43 C42 P2 117.87(14)
C43 C42 C47 118.75(17)
C47 C42 P2 122.83(15)
C42 C43 H43 119.9
C44 C43 C42 120.20(18)
C44 C43 H43 119.9
C43 C44 H44 119.7
C45 C44 C43 120.5(2)
C45 C44 H44 119.7
C44 C45 H45 120.1
C46 C45 C44 119.77(19)
C46 C45 H45 120.1
C45 C46 H46 120.0
C45 C46 C47 120.1(2)
C47 C46 H46 120.0
C42 C47 H47 119.7
C46 C47 C42 120.70(19)
C46 C47 H47 119.7
C49 C48 P2 120.01(14)
C49 C48 C53 118.97(17)
C53 C48 P2 120.73(14)
C48 C49 H49 119.8
C50 C49 C48 120.34(19)
C50 C49 H49 119.8
C49 C50 H50 119.8
C51 C50 C49 120.40(19)
C51 C50 H50 119.8
C50 C51 H51 120.1
C50 C51 C52 119.81(18)
C52 C51 H51 120.1
C51 C52 H52 120.0
C51 C52 C53 120.06(19)
C53 C52 H52 120.0
C48 C53 H53 119.8
C52 C53 C48 120.41(19)
C52 C53 H53 119.8
C55 C54 P2 121.86(14)
C55 C54 C59 119.78(17)
C59 C54 P2 118.28(13)
C54 C55 H55 119.8
C56 C55 C54 120.47(18)
C56 C55 H55 119.8
C55 C56 H56 120.2
C57 C56 C55 119.69(18)
C57 C56 H56 120.2
C56 C57 H57 119.8
C56 C57 C58 120.32(18)
C58 C57 H57 119.8
C57 C58 H58 119.8
C57 C58 C59 120.42(18)
C59 C58 H58 119.8
C54 C59 P3 116.32(13)
C58 C59 P3 124.29(14)
C58 C59 C54 119.26(16)
C61 C60 P3 123.19(14)
C61 C60 C65 118.73(17)
C65 C60 P3 117.93(14)
C60 C61 H61 119.9
C62 C61 C60 120.24(18)
C62 C61 H61 119.9
C61 C62 H62 119.7
C63 C62 C61 120.60(19)
C63 C62 H62 119.7
C62 C63 H63 120.2
C62 C63 C64 119.56(18)
C64 C63 H63 120.2
C63 C64 H64 120.0
C65 C64 C63 120.07(18)
C65 C64 H64 120.0
C60 C65 H65 119.6
C64 C65 C60 120.81(18)
C64 C65 H65 119.6
C67 C66 P3 119.89(14)
C71 C66 P3 121.04(15)
C71 C66 C67 118.95(17)
C66 C67 H67 119.8
C68 C67 C66 120.4(2)
C68 C67 H67 119.8
C67 C68 H68 120.0
C69 C68 C67 119.9(2)
C69 C68 H68 120.0
C68 C69 H69 120.1
C70 C69 C68 119.78(19)
C70 C69 H69 120.1
C69 C70 H70 119.7
C69 C70 C71 120.7(2)
C71 C70 H70 119.7
C66 C71 H71 119.9
C70 C71 C66 120.3(2)
C70 C71 H71 119.9
C79 C78 H78 119.9
C83 C78 H78 119.9
C83 C78 C79 120.3(3)
C78 C79 H79 120.2
C78 C79 C80 119.7(3)
C80 C79 H79 120.2
C79 C80 H80 120.0
C79 C80 C81 120.0(3)
C81 C80 H80 120.0
C80 C81 H81 120.2
C82 C81 C80 119.7(3)
C82 C81 H81 120.2
C81 C82 H82 119.9
C83 C82 C81 120.3(2)
C83 C82 H82 119.9
C78 C83 H83 120.0
C82 C83 C78 120.0(3)
C82 C83 H83 120.0
C85 C84 H84 120.2
C85 C84 C89 119.6(3)
C89 C84 H84 120.2
C84 C85 H85 119.7
C86 C85 C84 120.6(3)
C86 C85 H85 119.7
C85 C86 H86 120.2
C85 C86 C87 119.5(3)
C87 C86 H86 120.2
C86 C87 H87 119.9
C88 C87 C86 120.3(3)
C88 C87 H87 119.9
C87 C88 H88 119.9
C87 C88 C89 120.2(3)
C89 C88 H88 119.9
C84 C89 C88 119.9(3)
C84 C89 H89 120.1
C88 C89 H89 120.1
C73 C72 H72 119.6
C73 C72 C77 120.9(4)
C77 C72 H72 119.6
C72 C73 H73 120.1
C72 C73 C74 119.8(4)
C74 C73 H73 120.1
C73 C74 H74 119.7
C73 C74 C75 120.7(4)
C75 C74 H74 119.7
C74 C75 H75 120.3
C76 C75 C74 119.4(3)
C76 C75 H75 120.3
C75 C76 H76 120.5
C75 C76 C77 119.0(3)
C77 C76 H76 120.5
C72 C77 C76 120.2(3)
C72 C77 H77 119.9
C76 C77 H77 119.9

loop_
_geom_bond_atom_site_label_1
_geom_bond_atom_site_label_2
_geom_bond_distance
Ru1 Zn1 2.6396(3)
Ru1 P1 2.4057(4)
Ru1 P2 2.3334(4)
Ru1 P3 2.2927(4)
Ru1 C2 2.0766(18)
Ru1 C10 2.0476(18)
Ru1 H1 1.72(3)
Zn1 C1 1.947(2)
Zn1 C2 2.1123(17)
Zn1 C3 2.4415(18)
Zn1 H1 1.76(3)
P1 C18 1.8526(18)
P1 C30 1.8337(18)
P1 C36 1.8536(18)
P2 C42 1.8390(18)
P2 C48 1.8299(18)
P2 C54 1.8394(18)
P3 C59 1.8311(18)
P3 C60 1.8331(18)
P3 C66 1.8435(18)
C1 H1A 0.9600
C1 H1B 0.9600
C1 H1C 0.9600
C2 C3 1.228(3)
C3 C4 1.439(3)
C4 C5 1.398(3)
C4 C9 1.399(3)
C5 H5 0.9300
C5 C6 1.387(3)
C6 H6 0.9300
C6 C7 1.380(3)
C7 H7 0.9300
C7 C8 1.387(3)
C8 H8 0.9300
C8 C9 1.385(3)
C9 H9 0.9300
C10 C11 1.214(3)
C11 C12 1.440(3)
C12 C13 1.398(3)
C12 C17 1.397(3)
C13 H13 0.9300
C13 C14 1.386(3)
C14 H14 0.9300
C14 C15 1.377(4)
C15 H15 0.9300
C15 C16 1.378(4)
C16 H16 0.9300
C16 C17 1.391(3)
C17 H17 0.9300
C18 C19 1.398(3)
C18 C23 1.425(3)
C19 H19 0.9300
C19 C20 1.386(3)
C20 H20 0.9300
C20 C21 1.380(3)
C21 H21 0.9300
C21 C22 1.387(3)
C22 H22 0.9300
C22 C23 1.404(3)
C23 C24 1.496(3)
C24 C25 1.402(3)
C24 C29 1.395(3)
C25 H25 0.9300
C25 C26 1.384(3)
C26 H26 0.9300
C26 C27 1.383(4)
C27 H27 0.9300
C27 C28 1.391(3)
C28 H28 0.9300
C28 C29 1.383(3)
C29 H29 0.9300
C30 C31 1.401(3)
C30 C35 1.389(3)
C31 H31 0.9300
C31 C32 1.389(3)
C32 H32 0.9300
C32 C33 1.384(3)
C33 H33 0.9300
C33 C34 1.389(3)
C34 H34 0.9300
C34 C35 1.392(3)
C35 H35 0.9300
C36 C37 1.393(3)
C36 C41 1.395(3)
C37 H37 0.9300
C37 C38 1.388(3)
C38 H38 0.9300
C38 C39 1.387(3)
C39 H39 0.9300
C39 C40 1.374(3)
C40 H40 0.9300
C40 C41 1.389(3)
C41 H41 0.9300
C42 C43 1.394(3)
C42 C47 1.396(3)
C43 H43 0.9300
C43 C44 1.391(3)
C44 H44 0.9300
C44 C45 1.384(3)
C45 H45 0.9300
C45 C46 1.382(3)
C46 H46 0.9300
C46 C47 1.389(3)
C47 H47 0.9300
C48 C49 1.397(3)
C48 C53 1.398(3)
C49 H49 0.9300
C49 C50 1.388(3)
C50 H50 0.9300
C50 C51 1.386(3)
C51 H51 0.9300
C51 C52 1.389(3)
C52 H52 0.9300
C52 C53 1.391(3)
C53 H53 0.9300
C54 C55 1.396(2)
C54 C59 1.396(2)
C55 H55 0.9300
C55 C56 1.386(3)
C56 H56 0.9300
C56 C57 1.386(3)
C57 H57 0.9300
C57 C58 1.386(3)
C58 H58 0.9300
C58 C59 1.396(3)
C60 C61 1.391(3)
C60 C65 1.396(3)
C61 H61 0.9300
C61 C62 1.388(3)
C62 H62 0.9300
C62 C63 1.382(3)
C63 H63 0.9300
C63 C64 1.386(3)
C64 H64 0.9300
C64 C65 1.382(3)
C65 H65 0.9300
C66 C67 1.399(3)
C66 C71 1.390(3)
C67 H67 0.9300
C67 C68 1.396(3)
C68 H68 0.9300
C68 C69 1.385(3)
C69 H69 0.9300
C69 C70 1.381(3)
C70 H70 0.9300
C70 C71 1.388(3)
C71 H71 0.9300
C78 H78 0.9300
C78 C79 1.378(4)
C78 C83 1.374(4)
C79 H79 0.9300
C79 C80 1.377(4)
C80 H80 0.9300
C80 C81 1.380(4)
C81 H81 0.9300
C81 C82 1.379(4)
C82 H82 0.9300
C82 C83 1.368(4)
C83 H83 0.9300
C84 H84 0.9300
C84 C85 1.373(4)
C84 C89 1.375(4)
C85 H85 0.9300
C85 C86 1.372(4)
C86 H86 0.9300
C86 C87 1.376(4)
C87 H87 0.9300
C87 C88 1.364(4)
C88 H88 0.9300
C88 C89 1.378(4)
C89 H89 0.9300
C72 H72 0.9300
C72 C73 1.324(6)
C72 C77 1.355(5)
C73 H73 0.9300
C73 C74 1.362(6)
C74 H74 0.9300
C74 C75 1.367(5)
C75 H75 0.9300
C75 C76 1.359(5)
C76 H76 0.9300
C76 C77 1.377(5)
C77 H77 0.9300
